data_4502215
loop_
_publ_author_name
'Wang, Guan-Hua'
'Lei, Yong-Qian'
'Wang, Ning'
'He, Ren-Ling'
'Jia, Heng-Qing'
'Hu, Ning-Hai'
'Xu, Jing-Wei'

_publ_section_title
;
 Construction of Metal&#x2212;Organic Frameworks with Tetranuclear Metal
 Clusters: Hydrothermal Synthesis, Structure, and Magnetic Properties
;
_journal_issue 2
_journal_name_full 'Crystal Growth &amp; Design'
_journal_page_first 534
_journal_paper_doi 10.1021/cg900694k
_journal_volume 10
_journal_year 2010
_chemical_formula_sum 'C20 H28.8 Co4 O24.4'
_chemical_formula_weight 895.35
_chemical_name_systematic
; 
 ? 
;
_space_group_IT_number 14
_symmetry_cell_setting monoclinic
_symmetry_space_group_name_Hall '-P 2ybc'
_symmetry_space_group_name_H-M 'P 1 21/c 1'
_atom_sites_solution_hydrogens geom
_atom_sites_solution_primary direct
_atom_sites_solution_secondary difmap
_audit_creation_method SHELXL-97
_cell_angle_alpha 90.00
_cell_angle_beta 111.633(2)
_cell_angle_gamma 90.00
_cell_formula_units_Z 4
_cell_length_a 12.4987(15)
_cell_length_b 19.160(2)
_cell_length_c 13.6336(17)
_cell_measurement_reflns_used 2327
_cell_measurement_temperature 185(2)
_cell_measurement_theta_max 25.87
_cell_measurement_theta_min 2.17
_cell_volume 3034.9(6)
_computing_cell_refinement 'Bruker SMART'
_computing_data_collection 'Bruker SMART'
_computing_data_reduction 'Bruker SAINT'
_computing_molecular_graphics 'Bruker SHELXTL'
_computing_publication_material 'Bruker SHELXTL'
_computing_structure_refinement 'SHELXL-97 (Sheldrick, 1997)'
_computing_structure_solution 'SHELXS-97 (Sheldrick, 1990)'
_diffrn_ambient_temperature 185(2)
_diffrn_measured_fraction_theta_full 0.994
_diffrn_measured_fraction_theta_max 0.994
_diffrn_measurement_device_type 'Bruker SMART APEX CCD area-detector'
_diffrn_measurement_method '\f and \w scans'
_diffrn_radiation_monochromator graphite
_diffrn_radiation_source 'fine-focus sealed tube'
_diffrn_radiation_type MoK\a
_diffrn_radiation_wavelength 0.71073
_diffrn_reflns_av_R_equivalents 0.0556
_diffrn_reflns_av_sigmaI/netI 0.0703
_diffrn_reflns_limit_h_max 15
_diffrn_reflns_limit_h_min -13
_diffrn_reflns_limit_k_max 18
_diffrn_reflns_limit_k_min -23
_diffrn_reflns_limit_l_max 16
_diffrn_reflns_limit_l_min -16
_diffrn_reflns_number 16781
_diffrn_reflns_theta_full 26.04
_diffrn_reflns_theta_max 26.04
_diffrn_reflns_theta_min 1.75
_exptl_absorpt_coefficient_mu 2.251
_exptl_absorpt_correction_T_max 0.9254
_exptl_absorpt_correction_T_min 0.7077
_exptl_absorpt_correction_type multi-scan
_exptl_absorpt_process_details '(SADABS; Sheldrick, 1996)'
_exptl_crystal_colour pink
_exptl_crystal_density_diffrn 1.960
_exptl_crystal_density_method 'not measured'
_exptl_crystal_description plate
_exptl_crystal_F_000 1808
_exptl_crystal_size_max 0.16
_exptl_crystal_size_mid 0.07
_exptl_crystal_size_min 0.04
_refine_diff_density_max 0.788
_refine_diff_density_min -0.454
_refine_diff_density_rms 0.112
_refine_ls_extinction_method none
_refine_ls_goodness_of_fit_ref 0.996
_refine_ls_hydrogen_treatment constr
_refine_ls_matrix_type full
_refine_ls_number_parameters 451
_refine_ls_number_reflns 5961
_refine_ls_number_restraints 0
_refine_ls_restrained_S_all 0.996
_refine_ls_R_factor_all 0.0770
_refine_ls_R_factor_gt 0.0456
_refine_ls_shift/su_max 0.000
_refine_ls_shift/su_mean 0.000
_refine_ls_structure_factor_coef Fsqd
_refine_ls_weighting_details 'calc w=1/[\s^2^(Fo^2^)+(0.0438P)^2^] where P=(Fo^2^+2Fc^2^)/3'
_refine_ls_weighting_scheme calc
_refine_ls_wR_factor_gt 0.0897
_refine_ls_wR_factor_ref 0.1015
_reflns_number_gt 4177
_reflns_number_total 5961
_reflns_threshold_expression >2\s(I)
_cod_data_source_file cg900694k_si_002.cif
_cod_data_source_block 1
_cod_depositor_comments
;
The following automatic conversions were performed:

'_symmetry_cell_setting' value 'Monoclinic' changed to 'monoclinic'
according to /home/saulius/struct/CIF-dictionaries/cif_core.dic
dictionary named 'cif_core.dic' version 2.4.2 from 2011-04-26.

Automatic conversion script
Id: cif_fix_values 1715 2011-07-08 13:25:40Z adriana 
;
_cod_original_cell_volume 3035.0(6)
_cod_original_sg_symbol_H-M P2(1)/c
_cod_original_formula_sum 'C20 H28.80 Co4 O24.40'
_cod_database_code 4502215

loop_
_symmetry_equiv_pos_as_xyz
'x, y, z'
'-x, y+1/2, -z+1/2'
'-x, -y, -z'
'x, -y-1/2, z-1/2'

loop_
_atom_site_label
_atom_site_type_symbol
_atom_site_fract_x
_atom_site_fract_y
_atom_site_fract_z
_atom_site_U_iso_or_equiv
_atom_site_adp_type
_atom_site_occupancy
_atom_site_symmetry_multiplicity
_atom_site_calc_flag
_atom_site_refinement_flags
_atom_site_disorder_assembly
_atom_site_disorder_group
Co1 Co 0.47219(5) -0.08408(3) 0.27355(4) 0.01292(15) Uani 1 1 d . . .
Co2 Co 0.21089(5) -0.06173(3) 0.31764(4) 0.01309(15) Uani 1 1 d . . .
Co3 Co 0.29518(5) 0.03530(3) 0.17769(4) 0.01275(15) Uani 1 1 d . . .
Co4 Co 0.03018(5) 0.05253(3) 0.20478(5) 0.01327(15) Uani 1 1 d . . .
O1 O 0.5766(2) -0.00215(15) 0.2739(2) 0.0195(7) Uani 1 1 d . . .
O2 O 0.4481(2) 0.07961(16) 0.1859(2) 0.0192(7) Uani 1 1 d . . .
O3 O 0.9574(2) 0.10501(15) 0.3120(2) 0.0158(7) Uani 1 1 d . . .
O4 O 1.1843(2) 0.03465(17) 0.5320(2) 0.0249(8) Uani 1 1 d . . .
O5 O 1.1479(2) 0.03472(15) 0.3586(2) 0.0156(7) Uani 1 1 d . . .
O6 O 0.7749(2) 0.34195(16) 0.2436(2) 0.0212(7) Uani 1 1 d . . .
O7 O 0.5873(2) 0.32140(16) 0.2038(3) 0.0262(8) Uani 1 1 d . . .
O8 O 0.2841(2) 0.12970(15) 0.2516(2) 0.0177(7) Uani 1 1 d . . .
O9 O 0.0942(2) 0.14899(15) 0.1920(2) 0.0171(7) Uani 1 1 d . . .
O10 O 0.4621(2) 0.36649(15) 0.3429(2) 0.0158(7) Uani 1 1 d . . .
O11 O 0.6496(2) 0.43902(15) 0.3763(2) 0.0143(7) Uani 1 1 d . . .
O12 O 0.6762(3) 0.46220(19) 0.5432(2) 0.0307(9) Uani 1 1 d . . .
O13 O 0.0748(2) 0.46856(16) 0.2961(3) 0.0228(8) Uani 1 1 d . . .
O14 O -0.0520(2) 0.39402(16) 0.1880(2) 0.0184(7) Uani 1 1 d . . .
O15 O 0.3648(2) -0.02254(15) 0.3193(2) 0.0141(7) Uani 1 1 d . . .
H15A H 0.4055 0.0046 0.3736 0.017 Uiso 1 1 d R . .
O16 O 0.1438(2) -0.00958(15) 0.1707(2) 0.0138(7) Uani 1 1 d . . .
H16A H 0.1035 -0.0350 0.1087 0.017 Uiso 1 1 d R . .
C1 C 0.5487(3) 0.0579(2) 0.2344(3) 0.0144(10) Uani 1 1 d . . .
C2 C 0.6449(3) 0.1079(2) 0.2478(3) 0.0122(9) Uani 1 1 d . . .
C3 C 0.7579(3) 0.0834(2) 0.2782(3) 0.0138(9) Uani 1 1 d . . .
H3 H 0.7741 0.0364 0.2934 0.017 Uiso 1 1 calc R . .
C4 C 0.8446(3) 0.1294(2) 0.2854(3) 0.0136(10) Uani 1 1 d . . .
C5 C 0.8242(4) 0.1998(2) 0.2659(3) 0.0164(10) Uani 1 1 d . . .
H5 H 0.8840 0.2298 0.2696 0.020 Uiso 1 1 calc R . .
C6 C 0.7128(3) 0.2254(2) 0.2406(3) 0.0154(10) Uani 1 1 d . . .
C7 C 0.6232(4) 0.1788(2) 0.2308(3) 0.0184(10) Uani 1 1 d . . .
H7 H 0.5485 0.1954 0.2128 0.022 Uiso 1 1 calc R . .
C8 C 1.0155(4) 0.0905(3) 0.4215(4) 0.0290(13) Uani 1 1 d . . .
H8A H 0.9654 0.0638 0.4473 0.035 Uiso 1 1 calc R . .
H8B H 1.0341 0.1340 0.4606 0.035 Uiso 1 1 calc R . .
C9 C 1.1250(4) 0.0498(2) 0.4394(3) 0.0164(10) Uani 1 1 d . . .
C10 C 0.6895(4) 0.3022(2) 0.2274(3) 0.0168(10) Uani 1 1 d . . .
C11 C 0.1971(4) 0.1686(2) 0.2317(3) 0.0134(10) Uani 1 1 d . . .
C12 C 0.2185(3) 0.2454(2) 0.2541(3) 0.0148(10) Uani 1 1 d . . .
C13 C 0.3312(3) 0.2716(2) 0.2918(3) 0.0133(10) Uani 1 1 d . . .
H13 H 0.3932 0.2417 0.3030 0.016 Uiso 1 1 calc R . .
C14 C 0.3492(3) 0.3422(2) 0.3123(3) 0.0136(10) Uani 1 1 d . . .
C15 C 0.2584(3) 0.3876(2) 0.2983(3) 0.0150(10) Uani 1 1 d . . .
H15 H 0.2720 0.4348 0.3139 0.018 Uiso 1 1 calc R . .
C16 C 0.1461(3) 0.3613(2) 0.2603(3) 0.0143(10) Uani 1 1 d . . .
C17 C 0.1270(4) 0.2909(2) 0.2380(3) 0.0173(10) Uani 1 1 d . . .
H17 H 0.0520 0.2738 0.2118 0.021 Uiso 1 1 calc R . .
C18 C 0.5088(4) 0.4003(3) 0.4432(3) 0.0252(12) Uani 1 1 d . . .
H18A H 0.5224 0.3660 0.4989 0.030 Uiso 1 1 calc R . .
H18B H 0.4540 0.4342 0.4494 0.030 Uiso 1 1 calc R . .
C19 C 0.6210(4) 0.4367(2) 0.4559(3) 0.0181(10) Uani 1 1 d . . .
C20 C 0.0490(3) 0.4113(2) 0.2464(3) 0.0154(10) Uani 1 1 d . . .
O1W O 0.6162(2) -0.11679(17) 0.4061(2) 0.0258(8) Uani 1 1 d . . .
H1A H 0.6711 -0.0918 0.4120 0.031 Uiso 1 1 d R . .
H1B H 0.6449 -0.1551 0.4105 0.031 Uiso 1 1 d R . .
O2W O 0.2856(2) -0.08601(17) 0.4816(2) 0.0242(8) Uani 1 1 d . . .
H2A H 0.3628 -0.0871 0.5078 0.029 Uiso 1 1 d R . .
H2B H 0.2629 -0.0508 0.5137 0.029 Uiso 1 1 d R . .
O3W O 0.2144(3) 0.08191(18) 0.0269(2) 0.0332(9) Uani 1 1 d . . .
H3A H 0.2156 0.0641 -0.0334 0.040 Uiso 1 1 d R . .
H3B H 0.1523 0.1093 0.0132 0.040 Uiso 1 1 d R . .
O4W O -0.0973(2) 0.07158(17) 0.0602(2) 0.0273(8) Uani 1 1 d . . .
H4A H -0.1707 0.0580 0.0466 0.033 Uiso 1 1 d R . .
H4B H -0.0975 0.1194 0.0600 0.033 Uiso 1 1 d R . .
O5W O 0.4798(3) 0.10259(19) 0.4375(2) 0.0366(10) Uani 1 1 d . . .
H5A H 0.4271 0.1136 0.3836 0.044 Uiso 1 1 d R . .
H5B H 0.4512 0.1080 0.4815 0.044 Uiso 1 1 d R . .
O7W O -0.1370(4) 0.2925(2) 0.0246(3) 0.0790(16) Uani 1 1 d . . .
H7A H -0.1028 0.3034 0.0856 0.095 Uiso 1 1 d R . .
H7B H -0.1405 0.2500 0.0299 0.095 Uiso 1 1 d R . .
O8W O 0.6670(4) -0.2603(3) 0.4469(3) 0.0815(16) Uani 1 1 d . . .
H8C H 0.7371 -0.2563 0.4784 0.098 Uiso 1 1 d R . .
O6W' O 0.9063(10) 0.3143(7) 0.4481(10) 0.035(3) Uani 0.40 1 d P A 1
O6W O 0.9650(7) 0.3292(5) 0.4490(7) 0.045(2) Uani 0.60 1 d P B 2
O9W O 1.1227(8) 0.2958(5) 0.4685(8) 0.053(3) Uani 0.40 1 d P . .

loop_
_atom_site_aniso_label
_atom_site_aniso_U_11
_atom_site_aniso_U_22
_atom_site_aniso_U_33
_atom_site_aniso_U_23
_atom_site_aniso_U_13
_atom_site_aniso_U_12
Co1 0.0098(3) 0.0082(3) 0.0203(3) 0.0005(2) 0.0050(2) 0.0000(2)
Co2 0.0102(3) 0.0100(3) 0.0194(3) 0.0011(2) 0.0058(2) 0.0010(2)
Co3 0.0095(3) 0.0090(3) 0.0193(3) 0.0005(2) 0.0048(2) 0.0001(2)
Co4 0.0089(3) 0.0090(3) 0.0212(3) 0.0007(2) 0.0046(2) 0.0001(2)
O1 0.0169(16) 0.0091(18) 0.0317(19) 0.0021(14) 0.0081(14) -0.0014(13)
O2 0.0094(15) 0.0162(19) 0.0332(19) 0.0012(14) 0.0092(13) 0.0023(13)
O3 0.0097(14) 0.0177(18) 0.0207(16) 0.0028(13) 0.0063(12) 0.0041(13)
O4 0.0186(17) 0.037(2) 0.0185(18) 0.0045(15) 0.0062(14) 0.0065(15)
O5 0.0157(15) 0.0158(18) 0.0155(16) 0.0003(13) 0.0060(13) 0.0034(13)
O6 0.0170(16) 0.0111(18) 0.0356(19) 0.0024(14) 0.0098(14) -0.0021(14)
O7 0.0168(17) 0.0116(19) 0.052(2) -0.0014(15) 0.0149(16) 0.0002(14)
O8 0.0131(15) 0.0106(18) 0.0274(18) -0.0017(13) 0.0051(13) 0.0020(13)
O9 0.0107(15) 0.0104(17) 0.0290(18) 0.0001(13) 0.0059(13) -0.0020(13)
O10 0.0090(14) 0.0167(18) 0.0208(17) -0.0034(13) 0.0044(12) -0.0032(13)
O11 0.0126(15) 0.0150(18) 0.0139(16) 0.0020(13) 0.0032(12) -0.0020(13)
O12 0.0225(18) 0.046(3) 0.0214(19) -0.0047(16) 0.0058(15) -0.0102(16)
O13 0.0103(15) 0.0155(19) 0.041(2) -0.0065(15) 0.0080(14) -0.0001(13)
O14 0.0089(15) 0.0154(18) 0.0290(18) -0.0031(14) 0.0049(13) 0.0003(13)
O15 0.0134(15) 0.0126(17) 0.0158(16) -0.0012(12) 0.0047(12) 0.0013(12)
O16 0.0101(15) 0.0121(17) 0.0176(16) -0.0019(13) 0.0031(12) 0.0011(12)
C1 0.015(2) 0.013(3) 0.020(2) -0.0043(19) 0.0122(19) -0.0028(19)
C2 0.015(2) 0.010(2) 0.015(2) -0.0022(18) 0.0086(17) -0.0007(18)
C3 0.017(2) 0.010(2) 0.016(2) -0.0009(18) 0.0073(18) 0.0006(19)
C4 0.007(2) 0.018(3) 0.015(2) -0.0001(18) 0.0040(17) 0.0025(18)
C5 0.015(2) 0.017(3) 0.023(2) -0.002(2) 0.0140(19) -0.0042(19)
C6 0.015(2) 0.012(3) 0.021(2) -0.0003(19) 0.0089(19) 0.0004(19)
C7 0.012(2) 0.022(3) 0.022(3) -0.004(2) 0.0070(19) 0.001(2)
C8 0.023(3) 0.039(4) 0.024(3) -0.004(2) 0.007(2) 0.011(2)
C9 0.015(2) 0.010(2) 0.024(3) -0.0025(19) 0.0059(19) -0.0021(18)
C10 0.017(2) 0.014(3) 0.021(2) 0.0048(19) 0.0087(19) 0.003(2)
C11 0.015(2) 0.011(3) 0.017(2) -0.0001(18) 0.0095(18) -0.0019(19)
C12 0.016(2) 0.012(3) 0.016(2) -0.0010(18) 0.0062(18) -0.0006(19)
C13 0.012(2) 0.010(2) 0.020(2) 0.0011(18) 0.0073(18) 0.0046(18)
C14 0.014(2) 0.012(3) 0.013(2) 0.0032(18) 0.0039(17) -0.0012(18)
C15 0.015(2) 0.010(2) 0.023(2) -0.0004(19) 0.0112(19) 0.0027(19)
C16 0.012(2) 0.012(2) 0.021(2) 0.0005(19) 0.0082(18) 0.0012(18)
C17 0.012(2) 0.015(3) 0.026(3) -0.002(2) 0.0087(19) -0.0045(19)
C18 0.016(2) 0.038(3) 0.021(3) -0.003(2) 0.006(2) -0.009(2)
C19 0.014(2) 0.017(3) 0.019(2) -0.001(2) 0.0011(19) -0.0024(19)
C20 0.018(2) 0.009(2) 0.022(2) 0.0009(19) 0.0100(19) -0.0006(19)
O1W 0.0170(16) 0.026(2) 0.0321(19) 0.0072(16) 0.0064(14) 0.0024(15)
O2W 0.0162(16) 0.029(2) 0.0262(18) 0.0026(15) 0.0064(14) 0.0058(15)
O3W 0.042(2) 0.034(2) 0.0194(18) 0.0028(16) 0.0068(16) -0.0048(18)
O4W 0.0180(17) 0.019(2) 0.033(2) 0.0074(15) -0.0046(14) -0.0055(14)
O5W 0.0235(18) 0.057(3) 0.0233(19) -0.0060(17) 0.0022(15) 0.0138(18)
O7W 0.118(4) 0.065(4) 0.042(3) -0.018(2) 0.015(3) -0.020(3)
O8W 0.113(4) 0.074(4) 0.064(3) 0.024(3) 0.040(3) 0.012(3)
O6W' 0.043(8) 0.022(7) 0.032(6) -0.013(5) 0.005(6) -0.007(6)
O6W 0.066(7) 0.021(5) 0.030(4) -0.008(3) -0.004(5) 0.001(5)
O9W 0.055(7) 0.040(7) 0.062(7) -0.009(5) 0.022(6) -0.006(5)

loop_
_atom_type_symbol
_atom_type_description
_atom_type_scat_dispersion_real
_atom_type_scat_dispersion_imag
_atom_type_scat_source
C C 0.0033 0.0016 'International Tables Vol C Tables 4.2.6.8 and 6.1.1.4'
H H 0.0000 0.0000 'International Tables Vol C Tables 4.2.6.8 and 6.1.1.4'
O O 0.0106 0.0060 'International Tables Vol C Tables 4.2.6.8 and 6.1.1.4'
Co Co 0.3494 0.9721 'International Tables Vol C Tables 4.2.6.8 and 6.1.1.4'

loop_
_geom_angle_atom_site_label_1
_geom_angle_atom_site_label_2
_geom_angle_atom_site_label_3
_geom_angle
_geom_angle_site_symmetry_1
_geom_angle_site_symmetry_3
O7 Co1 O1 163.47(12) 2_645 .
O7 Co1 O15 98.60(12) 2_645 .
O1 Co1 O15 92.69(12) . .
O7 Co1 O11 99.31(12) 2_645 2_645
O1 Co1 O11 94.24(12) . 2_645
O15 Co1 O11 81.55(11) . 2_645
O7 Co1 O1W 81.36(12) 2_645 .
O1 Co1 O1W 83.35(12) . .
O15 Co1 O1W 110.86(12) . .
O11 Co1 O1W 167.41(12) 2_645 .
O7 Co1 O10 88.93(12) 2_645 2_645
O1 Co1 O10 85.74(11) . 2_645
O15 Co1 O10 155.26(11) . 2_645
O11 Co1 O10 73.97(10) 2_645 2_645
O1W Co1 O10 93.50(11) . 2_645
O15 Co2 O6 96.41(11) . 2_645
O15 Co2 O16 83.13(10) . .
O6 Co2 O16 95.90(12) 2_645 .
O15 Co2 O2W 91.26(11) . .
O6 Co2 O2W 99.17(12) 2_645 .
O16 Co2 O2W 164.42(12) . .
O15 Co2 O14 177.59(12) . 2_545
O6 Co2 O14 81.23(12) 2_645 2_545
O16 Co2 O14 96.61(11) . 2_545
O2W Co2 O14 89.58(11) . 2_545
O15 Co2 O5 96.50(11) . 1_455
O6 Co2 O5 164.75(11) 2_645 1_455
O16 Co2 O5 77.64(11) . 1_455
O2W Co2 O5 88.63(11) . 1_455
O14 Co2 O5 85.77(11) 2_545 1_455
O16 Co3 O2 179.39(12) . .
O16 Co3 O8 99.26(11) . .
O2 Co3 O8 80.92(12) . .
O16 Co3 O15 83.35(10) . .
O2 Co3 O15 96.05(11) . .
O8 Co3 O15 95.22(11) . .
O16 Co3 O3W 91.74(12) . .
O2 Co3 O3W 88.84(12) . .
O8 Co3 O3W 90.59(13) . .
O15 Co3 O3W 172.92(12) . .
O16 Co3 O11 91.76(11) . 2_645
O2 Co3 O11 87.97(11) . 2_645
O8 Co3 O11 166.31(10) . 2_645
O15 Co3 O11 77.93(11) . 2_645
O3W Co3 O11 97.20(12) . 2_645
O16 Co4 O9 100.43(11) . .
O16 Co4 O4W 104.13(12) . .
O9 Co4 O4W 86.97(12) . .
O16 Co4 O13 92.20(12) . 2_545
O9 Co4 O13 165.17(11) . 2_545
O4W Co4 O13 82.39(12) . 2_545
O16 Co4 O5 80.89(11) . 1_455
O9 Co4 O5 94.59(11) . 1_455
O4W Co4 O5 174.41(12) . 1_455
O13 Co4 O5 95.07(12) 2_545 1_455
O16 Co4 O3 154.58(11) . 1_455
O9 Co4 O3 85.15(11) . 1_455
O4W Co4 O3 100.90(12) . 1_455
O13 Co4 O3 86.74(12) 2_545 1_455
O5 Co4 O3 73.92(11) 1_455 1_455
C1 O1 Co1 128.6(3) . .
C1 O2 Co3 128.5(3) . .
C4 O3 C8 114.3(3) . .
C4 O3 Co4 126.7(2) . 1_655
C8 O3 Co4 115.2(2) . 1_655
C9 O5 Co4 122.0(3) . 1_655
C9 O5 Co2 129.7(3) . 1_655
Co4 O5 Co2 93.94(11) 1_655 1_655
C10 O6 Co2 131.6(3) . 2_655
C10 O7 Co1 128.4(3) . 2_655
C11 O8 Co3 127.5(3) . .
C11 O9 Co4 127.2(3) . .
C14 O10 C18 116.6(3) . .
C14 O10 Co1 121.4(2) . 2_655
C18 O10 Co1 111.0(2) . 2_655
C19 O11 Co1 119.7(3) . 2_655
C19 O11 Co3 122.9(3) . 2_655
Co1 O11 Co3 93.22(11) 2_655 2_655
C20 O13 Co4 129.3(3) . 2
C20 O14 Co2 128.2(3) . 2
Co1 O15 Co2 120.10(14) . .
Co1 O15 Co3 96.82(11) . .
Co2 O15 Co3 96.49(11) . .
Co1 O15 H15A 110.5 . .
Co2 O15 H15A 117.7 . .
Co3 O15 H15A 111.6 . .
Co4 O16 Co3 117.05(14) . .
Co4 O16 Co2 97.27(12) . .
Co3 O16 Co2 96.76(11) . .
Co4 O16 H16A 108.6 . .
Co3 O16 H16A 115.9 . .
Co2 O16 H16A 120.0 . .
O2 C1 O1 126.2(4) . .
O2 C1 C2 117.2(4) . .
O1 C1 C2 116.6(4) . .
C7 C2 C3 119.5(4) . .
C7 C2 C1 120.5(4) . .
C3 C2 C1 120.0(4) . .
C4 C3 C2 119.4(4) . .
C4 C3 H3 120.3 . .
C2 C3 H3 120.3 . .
C3 C4 C5 121.9(4) . .
C3 C4 O3 119.8(4) . .
C5 C4 O3 118.2(4) . .
C4 C5 C6 119.2(4) . .
C4 C5 H5 120.4 . .
C6 C5 H5 120.4 . .
C5 C6 C7 119.4(4) . .
C5 C6 C10 120.5(4) . .
C7 C6 C10 120.1(4) . .
C2 C7 C6 120.6(4) . .
C2 C7 H7 119.7 . .
C6 C7 H7 119.7 . .
O3 C8 C9 110.5(4) . .
O3 C8 H8A 109.6 . .
C9 C8 H8A 109.6 . .
O3 C8 H8B 109.6 . .
C9 C8 H8B 109.6 . .
H8A C8 H8B 108.1 . .
O4 C9 O5 126.0(4) . .
O4 C9 C8 116.8(4) . .
O5 C9 C8 117.2(4) . .
O7 C10 O6 125.7(4) . .
O7 C10 C6 117.1(4) . .
O6 C10 C6 117.2(4) . .
O9 C11 O8 125.5(4) . .
O9 C11 C12 117.1(4) . .
O8 C11 C12 117.3(4) . .
C17 C12 C13 119.4(4) . .
C17 C12 C11 120.4(4) . .
C13 C12 C11 120.2(4) . .
C14 C13 C12 119.4(4) . .
C14 C13 H13 120.3 . .
C12 C13 H13 120.3 . .
C15 C14 C13 121.5(4) . .
C15 C14 O10 121.2(4) . .
C13 C14 O10 117.2(4) . .
C14 C15 C16 118.9(4) . .
C14 C15 H15 120.5 . .
C16 C15 H15 120.5 . .
C17 C16 C15 120.0(4) . .
C17 C16 C20 121.9(4) . .
C15 C16 C20 118.1(4) . .
C16 C17 C12 120.7(4) . .
C16 C17 H17 119.6 . .
C12 C17 H17 119.6 . .
O10 C18 C19 110.6(4) . .
O10 C18 H18A 109.5 . .
C19 C18 H18A 109.5 . .
O10 C18 H18B 109.5 . .
C19 C18 H18B 109.5 . .
H18A C18 H18B 108.1 . .
O12 C19 O11 125.4(4) . .
O12 C19 C18 117.2(4) . .
O11 C19 C18 117.5(4) . .
O14 C20 O13 124.2(4) . .
O14 C20 C16 119.0(4) . .
O13 C20 C16 116.8(4) . .
Co1 O1W H1A 109.2 . .
Co1 O1W H1B 123.0 . .
H1A O1W H1B 101.2 . .
Co2 O2W H2A 114.5 . .
Co2 O2W H2B 104.5 . .
H2A O2W H2B 107.9 . .
Co3 O3W H3A 124.4 . .
Co3 O3W H3B 120.9 . .
H3A O3W H3B 109.7 . .
Co4 O4W H4A 120.9 . .
Co4 O4W H4B 100.4 . .
H4A O4W H4B 106.5 . .
H5A O5W H5B 101.7 . .
H7A O7W H7B 101.0 . .

loop_
_geom_bond_atom_site_label_1
_geom_bond_atom_site_label_2
_geom_bond_distance
_geom_bond_site_symmetry_2
Co1 O7 2.024(3) 2_645
Co1 O1 2.041(3) .
Co1 O15 2.049(3) .
Co1 O11 2.096(3) 2_645
Co1 O1W 2.122(3) .
Co1 O10 2.248(3) 2_645
Co2 O15 2.057(3) .
Co2 O6 2.060(3) 2_645
Co2 O16 2.115(3) .
Co2 O2W 2.132(3) .
Co2 O14 2.134(3) 2_545
Co2 O5 2.161(3) 1_455
Co3 O16 2.048(3) .
Co3 O2 2.056(3) .
Co3 O8 2.100(3) .
Co3 O15 2.115(3) .
Co3 O3W 2.124(3) .
Co3 O11 2.190(3) 2_645
Co4 O16 2.034(3) .
Co4 O9 2.047(3) .
Co4 O4W 2.060(3) .
Co4 O13 2.073(3) 2_545
Co4 O5 2.099(3) 1_455
Co4 O3 2.226(3) 1_455
O1 C1 1.264(5) .
O2 C1 1.256(5) .
O3 C4 1.401(5) .
O3 C8 1.427(5) .
O3 Co4 2.226(3) 1_655
O4 C9 1.240(5) .
O5 C9 1.270(5) .
O5 Co4 2.099(3) 1_655
O5 Co2 2.161(3) 1_655
O6 C10 1.263(5) .
O6 Co2 2.060(3) 2_655
O7 C10 1.251(5) .
O7 Co1 2.024(3) 2_655
O8 C11 1.263(5) .
O9 C11 1.255(5) .
O10 C14 1.396(5) .
O10 C18 1.429(5) .
O10 Co1 2.248(3) 2_655
O11 C19 1.263(5) .
O11 Co1 2.096(3) 2_655
O11 Co3 2.190(3) 2_655
O12 C19 1.235(5) .
O13 C20 1.266(5) .
O13 Co4 2.073(3) 2
O14 C20 1.265(5) .
O14 Co2 2.134(3) 2
O15 H15A 0.8945 .
O16 H16A 0.9447 .
C1 C2 1.495(6) .
C2 C7 1.386(6) .
C2 C3 1.398(6) .
C3 C4 1.372(6) .
C3 H3 0.9300 .
C4 C5 1.380(6) .
C5 C6 1.393(6) .
C5 H5 0.9300 .
C6 C7 1.399(6) .
C6 C10 1.498(6) .
C7 H7 0.9300 .
C8 C9 1.514(6) .
C8 H8A 0.9700 .
C8 H8B 0.9700 .
C11 C12 1.507(6) .
C12 C17 1.389(6) .
C12 C13 1.402(5) .
C13 C14 1.384(6) .
C13 H13 0.9300 .
C14 C15 1.385(6) .
C15 C16 1.399(6) .
C15 H15 0.9300 .
C16 C17 1.385(6) .
C16 C20 1.502(6) .
C17 H17 0.9300 .
C18 C19 1.517(6) .
C18 H18A 0.9700 .
C18 H18B 0.9700 .
O1W H1A 0.8161 .
O1W H1B 0.8096 .
O2W H2A 0.8973 .
O2W H2B 0.9049 .
O3W H3A 0.8954 .
O3W H3B 0.8983 .
O4W H4A 0.9048 .
O4W H4B 0.9153 .
O5W H5A 0.8128 .
O5W H5B 0.8105 .
O7W H7A 0.8097 .
O7W H7B 0.8206 .
O8W H8C 0.8246 .

loop_
_geom_hbond_atom_site_label_D
_geom_hbond_atom_site_label_H
_geom_hbond_atom_site_label_A
_geom_hbond_distance_DH
_geom_hbond_distance_HA
_geom_hbond_distance_DA
_geom_hbond_angle_DHA
_geom_hbond_site_symmetry_A
O15 H15A O5W 0.89 2.13 2.950(4) 151 .
O16 H16A O4W 0.94 2.38 3.211(4) 146 3
O1W H1A O4 0.82 2.01 2.802(4) 164 3_756
O1W H1B O8W 0.81 2.07 2.831(6) 157 .
O2W H2A O5W 0.90 1.85 2.744(4) 172 3_656
O2W H2B O4 0.90 1.97 2.839(4) 160 1_455
O3W H3A O12 0.90 2.41 3.001(5) 124 2_645
O3W H3A O13 0.90 2.42 3.137(4) 137 4_565
O3W H3B O6W 0.90 2.47 3.363(9) 170 4_465
O3W H3B O9W 0.90 1.91 2.602(10) 132 4_465
O4W H4A O12 0.90 1.94 2.829(4) 169 4_465
O4W H4B O6W 0.92 2.18 2.718(10) 117 4_465
O4W H4B O6W' 0.92 2.00 2.678(14) 129 4_465
O5W H5A O8 0.81 2.04 2.847(4) 172 .
O5W H5B O1W 0.81 2.01 2.820(5) 177 3_656
O7W H7A O14 0.81 2.17 2.850(5) 142 .
O7W H7B O6W 0.82 2.52 3.016(10) 120 4_465
O7W H7B O6W' 0.82 1.89 2.447(14) 124 4_465
O8W H8C O9W 0.82 1.80 2.543(11) 149 3_756
